data_8105185
loop_
_publ_author_name
'Li, Cui-Cui'
'Zhang, Li'

_publ_section_title
;
 Crystal structure of (E)-N&#x2032;-(1-(5-chloro-2-hydroxyphenyl)
 ethylidene)thiophene-2-carbohydrazide, C13H11ClN2O2S
;
_journal_issue 2
_journal_name_full 'Zeitschrift f\"ur Kristallographie - New Crystal Structures'
_journal_page_first 223
_journal_page_last 224
_journal_paper_doi 10.1515/ncrs-2021-0461
_journal_volume 237
_journal_year 2022
_chemical_formula_moiety 'C13 H11 Cl N2 O2 S'
_chemical_formula_sum 'C13 H11 Cl N2 O2 S'
_chemical_formula_weight 294.75
_space_group_crystal_system orthorhombic
_space_group_IT_number 33
_space_group_name_Hall 'P 2c -2n'
_space_group_name_H-M_alt 'P n a 21'
_atom_sites_solution_hydrogens geom
_audit_creation_method SHELXL-2018/3
_cell_angle_alpha 90
_cell_angle_beta 90
_cell_angle_gamma 90
_cell_formula_units_Z 4
_cell_length_a 33.781(4)
_cell_length_b 5.2087(6)
_cell_length_c 7.2979(8)
_cell_measurement_reflns_used 1617
_cell_measurement_temperature 296(2)
_cell_measurement_theta_max 23.43
_cell_measurement_theta_min 2.41
_cell_volume 1284.1(3)
_computing_cell_refinement 'APEX2-2008 [1]'
_computing_data_collection 'APEX2-2008 [1]'
_computing_data_reduction 'SAINT- 2008 [1]'
_computing_molecular_graphics 'SHELXTL [2]'
_computing_publication_material 'SHELXTL [2]'
_computing_structure_refinement 'SHELXL-2018/3 [2]'
_computing_structure_solution 'Bruker SHELXTL [2]'
_diffrn_ambient_temperature 296(2)
_diffrn_measured_fraction_theta_full 1.000
_diffrn_measured_fraction_theta_max 1.000
_diffrn_measurement_device_type 'Bruker APEX-II CCD'
_diffrn_measurement_method '\f and \w scans'
_diffrn_radiation_type MoK\a
_diffrn_radiation_wavelength 0.71073
_diffrn_reflns_av_R_equivalents 0.0360
_diffrn_reflns_av_unetI/netI 0.0434
_diffrn_reflns_Laue_measured_fraction_full 1.000
_diffrn_reflns_Laue_measured_fraction_max 1.000
_diffrn_reflns_limit_h_max 40
_diffrn_reflns_limit_h_min -39
_diffrn_reflns_limit_k_max 6
_diffrn_reflns_limit_k_min -3
_diffrn_reflns_limit_l_max 8
_diffrn_reflns_limit_l_min -8
_diffrn_reflns_number 6160
_diffrn_reflns_point_group_measured_fraction_full 0.985
_diffrn_reflns_point_group_measured_fraction_max 0.985
_diffrn_reflns_theta_full 24.995
_diffrn_reflns_theta_max 24.995
_diffrn_reflns_theta_min 1.206
_diffrn_source 'fine-focus sealed tube'
_exptl_absorpt_coefficient_mu 0.458
_exptl_absorpt_correction_T_max 0.922
_exptl_absorpt_correction_T_min 0.902
_exptl_absorpt_correction_type multi-scan
_exptl_absorpt_process_details 'SADABS; Bruker, 2008 [1]'
_exptl_crystal_colour yellow
_exptl_crystal_density_diffrn 1.525
_exptl_crystal_density_method 'not measured'
_exptl_crystal_description block
_exptl_crystal_F_000 608
_exptl_crystal_size_max 0.230
_exptl_crystal_size_mid 0.200
_exptl_crystal_size_min 0.180
_refine_diff_density_max 0.227
_refine_diff_density_min -0.241
_refine_diff_density_rms 0.047
_refine_ls_abs_structure_details
; 
 Refined as an inversion twin. 
;
_refine_ls_abs_structure_Flack 0.01(18)
_refine_ls_extinction_coef .
_refine_ls_extinction_method none
_refine_ls_goodness_of_fit_ref 1.006
_refine_ls_hydrogen_treatment constr
_refine_ls_matrix_type full
_refine_ls_number_parameters 175
_refine_ls_number_reflns 2235
_refine_ls_number_restraints 1
_refine_ls_restrained_S_all 1.006
_refine_ls_R_factor_all 0.0605
_refine_ls_R_factor_gt 0.0429
_refine_ls_shift/su_max 0.000
_refine_ls_shift/su_mean 0.000
_refine_ls_structure_factor_coef Fsqd
_refine_ls_weighting_details 'w=1/[\s^2^(Fo^2^)+(0.0800P)^2^+0.0600P] where P=(Fo^2^+2Fc^2^)/3'
_refine_ls_weighting_scheme calc
_refine_ls_wR_factor_gt 0.1088
_refine_ls_wR_factor_ref 0.1267
_reflns_Friedel_coverage 0.813
_reflns_Friedel_fraction_full 0.967
_reflns_Friedel_fraction_max 0.967
_reflns_number_gt 1794
_reflns_number_total 2235
_reflns_threshold_expression 'I > 2\s(I)'
_cod_data_source_file suppl_j_ncrs-2021-0461_suppl.cif
_cod_data_source_block 1
_cod_database_code 8105185
_shelx_shelxl_version_number 2018/3
_shelx_space_group_comment
; 
The symmetry employed for this shelxl refinement is uniquely defined 
by the following loop, which should always be used as a source of 
symmetry information in preference to the above space-group names. 
They are only intended as comments. 
;
_shelx_estimated_absorpt_t_min 0.902
_shelx_estimated_absorpt_t_max 0.922

loop_
_space_group_symop_operation_xyz
'x, y, z'
'-x, -y, z+1/2'
'-x+1/2, y+1/2, z+1/2'
'x+1/2, -y+1/2, z'

loop_
_atom_site_label
_atom_site_type_symbol
_atom_site_fract_x
_atom_site_fract_y
_atom_site_fract_z
_atom_site_U_iso_or_equiv
_atom_site_adp_type
_atom_site_occupancy
_atom_site_site_symmetry_order
_atom_site_calc_flag
_atom_site_refinement_flags_posn
_atom_site_refinement_flags_adp
_atom_site_refinement_flags_occupancy
_atom_site_disorder_assembly
_atom_site_disorder_group
C1 C 0.9810(2) 0.8480(12) -0.2536(10) 0.0548(19) Uani 1 1 d . . . . .
H1 H 0.999426 0.835520 -0.347966 0.066 Uiso 1 1 calc R U . . .
C2 C 0.95310(19) 1.0332(12) -0.2452(9) 0.0493(17) Uani 1 1 d . . . . .
H2 H 0.950049 1.158192 -0.335087 0.059 Uiso 1 1 calc R U . . .
C3 C 0.92900(15) 1.0200(10) -0.0878(8) 0.0317(12) Uani 1 1 d . . . . .
H3 H 0.908686 1.133749 -0.059482 0.038 Uiso 1 1 calc R U . . .
C4 C 0.94041(15) 0.8075(10) 0.0204(8) 0.0352(13) Uani 1 1 d . . . . .
C5 C 0.92251(16) 0.7127(11) 0.1901(8) 0.0363(13) Uani 1 1 d . . . . .
C6 C 0.85330(16) 0.9566(10) 0.5007(8) 0.0329(12) Uani 1 1 d . . . . .
C7 C 0.83529(17) 1.1750(12) 0.3945(9) 0.0453(16) Uani 1 1 d . . . . .
H7A H 0.851286 1.325874 0.409198 0.068 Uiso 1 1 calc R U . . .
H7B H 0.809073 1.208206 0.439383 0.068 Uiso 1 1 calc R U . . .
H7C H 0.834009 1.130062 0.267014 0.068 Uiso 1 1 calc R U . . .
C8 C 0.83714(16) 0.8753(11) 0.6793(8) 0.0313(13) Uani 1 1 d . . . . .
C9 C 0.85195(17) 0.6599(11) 0.7735(8) 0.0363(13) Uani 1 1 d . . . . .
C10 C 0.83517(18) 0.5908(11) 0.9432(9) 0.0436(15) Uani 1 1 d . . . . .
H10 H 0.845315 0.450029 1.005952 0.052 Uiso 1 1 calc R U . . .
C11 C 0.80461(18) 0.7239(12) 1.0179(9) 0.0440(14) Uani 1 1 d . . . . .
H11 H 0.793521 0.673025 1.128706 0.053 Uiso 1 1 calc R U . . .
C12 C 0.79030(15) 0.9362(10) 0.9260(9) 0.0368(13) Uani 1 1 d . . . . .
C13 C 0.80551(16) 1.0129(11) 0.7604(8) 0.0340(13) Uani 1 1 d . . . . .
H13 H 0.795003 1.155584 0.701210 0.041 Uiso 1 1 calc R U . . .
Cl1 Cl 0.75141(5) 1.1113(3) 1.0210(3) 0.0548(5) Uani 1 1 d . . . . .
N1 N 0.90097(14) 0.8956(9) 0.2811(7) 0.0406(12) Uani 1 1 d . . . . .
H1A H 0.898602 1.048873 0.238615 0.049 Uiso 1 1 calc R U . . .
N2 N 0.88332(13) 0.8246(8) 0.4430(7) 0.0369(11) Uani 1 1 d . . . . .
O1 O 0.92519(13) 0.4914(9) 0.2437(6) 0.0507(12) Uani 1 1 d . . . . .
O2 O 0.88196(13) 0.5141(8) 0.7116(6) 0.0451(11) Uani 1 1 d . . . . .
H2A H 0.888517 0.563296 0.609249 0.068 Uiso 1 1 calc R U . . .
S1 S 0.97918(5) 0.6426(3) -0.0765(3) 0.0503(5) Uani 1 1 d . . . . .

loop_
_atom_site_aniso_label
_atom_site_aniso_U_11
_atom_site_aniso_U_22
_atom_site_aniso_U_33
_atom_site_aniso_U_23
_atom_site_aniso_U_13
_atom_site_aniso_U_12
C1 0.062(5) 0.046(4) 0.056(5) -0.011(3) 0.024(4) -0.014(3)
C2 0.065(4) 0.036(3) 0.047(4) -0.001(3) 0.009(3) -0.006(3)
C3 0.037(3) 0.029(3) 0.029(3) -0.002(3) 0.002(3) -0.006(2)
C4 0.032(3) 0.037(3) 0.036(3) -0.010(3) 0.006(3) -0.001(2)
C5 0.036(3) 0.038(4) 0.035(3) -0.001(3) -0.001(3) 0.000(3)
C6 0.038(3) 0.030(3) 0.031(3) -0.001(2) -0.004(3) -0.002(2)
C7 0.046(4) 0.052(4) 0.038(3) 0.007(3) 0.009(3) 0.009(3)
C8 0.032(3) 0.035(3) 0.028(3) 0.000(2) -0.003(2) -0.007(2)
C9 0.039(3) 0.032(3) 0.038(3) -0.002(3) -0.006(3) -0.002(3)
C10 0.057(4) 0.035(3) 0.038(3) 0.013(3) -0.005(3) -0.005(3)
C11 0.053(4) 0.046(3) 0.033(3) 0.001(3) 0.009(3) -0.012(3)
C12 0.033(3) 0.040(3) 0.037(3) -0.012(3) 0.002(3) -0.006(2)
C13 0.031(3) 0.034(3) 0.037(3) 0.001(3) -0.003(3) 0.000(3)
Cl1 0.0467(9) 0.0604(10) 0.0574(9) -0.0089(10) 0.0187(8) -0.0020(8)
N1 0.050(3) 0.038(3) 0.034(3) 0.002(2) 0.010(2) 0.007(2)
N2 0.042(3) 0.037(3) 0.032(3) -0.002(2) 0.007(2) 0.003(2)
O1 0.063(3) 0.035(2) 0.054(3) 0.005(2) 0.012(2) 0.008(2)
O2 0.054(3) 0.040(2) 0.041(2) 0.003(2) -0.001(2) 0.010(2)
S1 0.0487(10) 0.0420(9) 0.0602(10) -0.0071(9) 0.0117(9) 0.0054(7)

loop_
_atom_type_symbol
_atom_type_description
_atom_type_scat_dispersion_real
_atom_type_scat_dispersion_imag
_atom_type_scat_source
C C 0.0033 0.0016 'International Tables Vol C Tables 4.2.6.8 and 6.1.1.4'
H H 0.0000 0.0000 'International Tables Vol C Tables 4.2.6.8 and 6.1.1.4'
Cl Cl 0.1484 0.1585 'International Tables Vol C Tables 4.2.6.8 and 6.1.1.4'
N N 0.0061 0.0033 'International Tables Vol C Tables 4.2.6.8 and 6.1.1.4'
O O 0.0106 0.0060 'International Tables Vol C Tables 4.2.6.8 and 6.1.1.4'
S S 0.1246 0.1234 'International Tables Vol C Tables 4.2.6.8 and 6.1.1.4'

loop_
_geom_angle_atom_site_label_1
_geom_angle_atom_site_label_2
_geom_angle_atom_site_label_3
_geom_angle
_geom_angle_site_symmetry_1
_geom_angle_site_symmetry_3
C2 C1 S1 113.2(5) . .
C2 C1 H1 123.4 . .
S1 C1 H1 123.4 . .
C1 C2 C3 113.9(6) . .
C1 C2 H2 123.0 . .
C3 C2 H2 123.0 . .
C2 C3 C4 109.6(5) . .
C2 C3 H3 125.2 . .
C4 C3 H3 125.2 . .
C3 C4 C5 128.6(5) . .
C3 C4 S1 111.7(4) . .
C5 C4 S1 119.6(4) . .
O1 C5 N1 122.7(5) . .
O1 C5 C4 124.0(5) . .
N1 C5 C4 113.3(5) . .
N2 C6 C8 115.1(5) . .
N2 C6 C7 123.4(5) . .
C8 C6 C7 121.5(5) . .
C6 C7 H7A 109.5 . .
C6 C7 H7B 109.5 . .
H7A C7 H7B 109.5 . .
C6 C7 H7C 109.5 . .
H7A C7 H7C 109.5 . .
H7B C7 H7C 109.5 . .
C9 C8 C13 117.9(5) . .
C9 C8 C6 121.9(5) . .
C13 C8 C6 120.2(5) . .
O2 C9 C8 123.6(5) . .
O2 C9 C10 117.0(5) . .
C8 C9 C10 119.3(5) . .
C11 C10 C9 121.9(6) . .
C11 C10 H10 119.1 . .
C9 C10 H10 119.1 . .
C10 C11 C12 118.7(6) . .
C10 C11 H11 120.6 . .
C12 C11 H11 120.6 . .
C13 C12 C11 122.0(5) . .
C13 C12 Cl1 118.7(5) . .
C11 C12 Cl1 119.3(5) . .
C12 C13 C8 120.2(5) . .
C12 C13 H13 119.9 . .
C8 C13 H13 119.9 . .
C5 N1 N2 117.4(5) . .
C5 N1 H1A 121.3 . .
N2 N1 H1A 121.3 . .
C6 N2 N1 118.4(5) . .
C9 O2 H2A 109.5 . .
C1 S1 C4 91.5(3) . .

loop_
_geom_bond_atom_site_label_1
_geom_bond_atom_site_label_2
_geom_bond_distance
_geom_bond_site_symmetry_2
C1 C2 1.351(9) .
C1 S1 1.679(7) .
C1 H1 0.9300 .
C2 C3 1.409(9) .
C2 H2 0.9300 .
C3 C4 1.413(8) .
C3 H3 0.9300 .
C4 C5 1.464(8) .
C4 S1 1.718(5) .
C5 O1 1.221(7) .
C5 N1 1.371(7) .
C6 N2 1.296(7) .
C6 C8 1.475(8) .
C6 C7 1.505(8) .
C7 H7A 0.9600 .
C7 H7B 0.9600 .
C7 H7C 0.9600 .
C8 C9 1.408(8) .
C8 C13 1.416(8) .
C9 O2 1.345(7) .
C9 C10 1.409(9) .
C10 C11 1.357(8) .
C10 H10 0.9300 .
C11 C12 1.380(9) .
C11 H11 0.9300 .
C12 C13 1.373(9) .
C12 Cl1 1.743(6) .
C13 H13 0.9300 .
N1 N2 1.374(7) .
N1 H1A 0.8600 .
O2 H2A 0.8200 .

loop_
_geom_torsion_atom_site_label_1
_geom_torsion_atom_site_label_2
_geom_torsion_atom_site_label_3
_geom_torsion_atom_site_label_4
_geom_torsion
_geom_torsion_site_symmetry_1
_geom_torsion_site_symmetry_2
_geom_torsion_site_symmetry_3
_geom_torsion_site_symmetry_4
S1 C1 C2 C3 1.6(7) . . . .
C1 C2 C3 C4 -1.1(7) . . . .
C2 C3 C4 C5 -176.7(6) . . . .
C2 C3 C4 S1 0.1(6) . . . .
C3 C4 C5 O1 155.6(6) . . . .
S1 C4 C5 O1 -21.0(8) . . . .
C3 C4 C5 N1 -22.1(8) . . . .
S1 C4 C5 N1 161.2(4) . . . .
N2 C6 C8 C9 -3.7(8) . . . .
C7 C6 C8 C9 175.3(6) . . . .
N2 C6 C8 C13 177.0(5) . . . .
C7 C6 C8 C13 -3.9(8) . . . .
C13 C8 C9 O2 -179.7(5) . . . .
C6 C8 C9 O2 1.0(8) . . . .
C13 C8 C9 C10 -0.4(8) . . . .
C6 C8 C9 C10 -179.7(5) . . . .
O2 C9 C10 C11 -179.6(5) . . . .
C8 C9 C10 C11 1.0(9) . . . .
C9 C10 C11 C12 -1.5(9) . . . .
C10 C11 C12 C13 1.4(9) . . . .
C10 C11 C12 Cl1 -179.3(5) . . . .
C11 C12 C13 C8 -0.8(9) . . . .
Cl1 C12 C13 C8 179.9(4) . . . .
C9 C8 C13 C12 0.3(8) . . . .
C6 C8 C13 C12 179.6(5) . . . .
O1 C5 N1 N2 2.7(9) . . . .
C4 C5 N1 N2 -179.5(5) . . . .
C8 C6 N2 N1 -177.4(4) . . . .
C7 C6 N2 N1 3.6(8) . . . .
C5 N1 N2 C6 -157.8(5) . . . .
C2 C1 S1 C4 -1.3(5) . . . .
C3 C4 S1 C1 0.7(4) . . . .
C5 C4 S1 C1 177.8(5) . . . .
